data_7718540
loop_
_publ_author_name
'Pattathil, Vignesh'
'Pranckevicius, Conor'

_publ_section_title
;
 C&#xe001;O and C&#xe001;S bond activation by an annulated
 1,4,2-diazaborole.
;
_journal_issue 20
_journal_name_full 'Dalton transactions (Cambridge, England : 2003)'
_journal_page_first 8169
_journal_page_last 8173
_journal_paper_doi 10.1039/d5dt00642b
_journal_volume 54
_journal_year 2025
_chemical_formula_sum 'C27 H28 B N3 O2'
_chemical_formula_weight 437.33
_space_group_crystal_system monoclinic
_space_group_IT_number 14
_space_group_name_Hall '-P 2ybc'
_space_group_name_H-M_alt 'P 1 21/c 1'
_atom_sites_solution_hydrogens geom
_audit_creation_method
;FinalCif 2024.9-0 by Daniel Kratzert, Freiburg 2025, 
https://dkratzert.de/finalcif.html
;
_audit_update_record
;
2025-03-15 deposited with the CCDC.	2025-04-16 downloaded from the CCDC.
;
_cell_angle_alpha 90
_cell_angle_beta 107.003(2)
_cell_angle_gamma 90
_cell_formula_units_Z 4
_cell_length_a 17.6177(11)
_cell_length_b 8.6944(5)
_cell_length_c 15.4216(9)
_cell_measurement_reflns_used 4411
_cell_measurement_temperature 100(2)
_cell_measurement_theta_max 24.3877
_cell_measurement_theta_min 2.418
_cell_measurement_wavelength 0.71073
_cell_volume 2259.0(2)
_computing_cell_refinement 'SAINT V8.40B (Bruker AXS LLC, 2019)'
_computing_data_reduction 'SAINT V8.40B (Bruker AXS LLC, 2019)'
_computing_molecular_graphics 'shelXle (C.B. Huebschle, rev 1503)'
_computing_structure_refinement 'SHELXL-2019/2 (Sheldrick, 2019)'
_computing_structure_solution 'XT, VERSION 2018/2'
_diffrn_ambient_temperature 100(2)
_diffrn_detector_area_resol_mean 7.391
_diffrn_measured_fraction_theta_full 0.970
_diffrn_measured_fraction_theta_max 0.970
_diffrn_measurement_details
;<Phi   scan: start=   0.0; len= 180.0; end= 180.0 at [Counterclockwise Eulerian 
angles: dx= 51.88 mm theta=   0.000 deg omega=   0.000 deg chi=  54.763 deg] 
		measure for 30.0 seconds; frame angle 1.00 degrees, wavelength=0.71076>
<Phi   scan: start=   0.0; len=-180.0; end=-180.0 at [Counterclockwise Eulerian 
angles: dx= 51.88 mm theta=   5.000 deg omega=   0.000 deg chi=  54.763 deg] 
		measure for 500.0 seconds; frame angle 1.00 degrees, wavelength=0.71076>
<Omega scan: start= 183.5; len= 180.0; end= 363.5 at [Counterclockwise Eulerian 
angles: dx= 51.88 mm theta=   1.746 deg phi=  72.000 deg chi=  54.763 deg] 
		measure for 500.0 seconds; frame angle 1.50 degrees, wavelength=0.71076>
<Omega scan: start= 183.5; len=  39.0; end= 222.5 at [Counterclockwise Eulerian 
angles: dx= 51.88 mm theta=   1.746 deg phi= 144.000 deg chi=  54.763 deg] 
		measure for 500.0 seconds; frame angle 1.50 degrees, wavelength=0.71076>
;
_diffrn_measurement_device_type 'Bruker APEX-II CCD'
_diffrn_measurement_method '\f and \w scans'
_diffrn_radiation_type MoK\a
_diffrn_radiation_wavelength 0.71073
_diffrn_reflns_av_R_equivalents 0.0874
_diffrn_reflns_av_unetI/netI 0.1065
_diffrn_reflns_Laue_measured_fraction_full 0.970
_diffrn_reflns_Laue_measured_fraction_max 0.970
_diffrn_reflns_limit_h_max 20
_diffrn_reflns_limit_h_min -20
_diffrn_reflns_limit_k_max 9
_diffrn_reflns_limit_k_min -10
_diffrn_reflns_limit_l_max 18
_diffrn_reflns_limit_l_min -18
_diffrn_reflns_number 17999
_diffrn_reflns_point_group_measured_fraction_full 0.970
_diffrn_reflns_point_group_measured_fraction_max 0.970
_diffrn_reflns_reduction_process narrow-frame
_diffrn_reflns_theta_full 25.060
_diffrn_reflns_theta_max 25.06
_diffrn_reflns_theta_min 2.636
_diffrn_source_current 20.0
_diffrn_source_target Mo
_diffrn_source_voltage 50.0
_exptl_absorpt_coefficient_mu 0.081
_exptl_absorpt_correction_T_max 0.7452
_exptl_absorpt_correction_T_min 0.6628
_exptl_absorpt_correction_type multi-scan
_exptl_absorpt_process_details
;Krause, L., Herbst-Irmer, R., Sheldrick, G. M., Stalke, D. (2015).
"Comparison of silver and molybdenum microfocus X-ray sources for single-crystal
 structure determination"
J. Appl. Cryst. 48, 3-10.
doi:10.1107/S1600576714022985
;
_exptl_crystal_density_diffrn 1.286
_exptl_crystal_description block
_exptl_crystal_F_000 928
_exptl_crystal_recrystallization_method 'slow evaporation'
_exptl_crystal_size_max 0.325
_exptl_crystal_size_mid 0.25
_exptl_crystal_size_min 0.198
_refine_diff_density_max 0.280
_refine_diff_density_min -0.308
_refine_diff_density_rms 0.075
_refine_ls_extinction_coef 0.0084(13)
_refine_ls_extinction_expression Fc^*^=kFc[1+0.001xFc^2^\l^3^/sin(2\q)]^-1/4^
_refine_ls_extinction_method 'SHELXL-2019/2 (Sheldrick 2019)'
_refine_ls_goodness_of_fit_ref 1.051
_refine_ls_hydrogen_treatment constr
_refine_ls_matrix_type full
_refine_ls_number_parameters 305
_refine_ls_number_reflns 3899
_refine_ls_number_restraints 0
_refine_ls_restrained_S_all 1.051
_refine_ls_R_factor_all 0.1337
_refine_ls_R_factor_gt 0.0615
_refine_ls_shift/su_max 0.000
_refine_ls_shift/su_mean 0.000
_refine_ls_structure_factor_coef Fsqd
_refine_ls_weighting_details 'w=1/[\s^2^(Fo^2^)+(0.0659P)^2^+1.2129P] where P=(Fo^2^+2Fc^2^)/3'
_refine_ls_weighting_scheme calc
_refine_ls_wR_factor_gt 0.1360
_refine_ls_wR_factor_ref 0.1646
_reflns_Friedel_coverage 0.000
_reflns_number_gt 2208
_reflns_number_total 3899
_reflns_threshold_expression 'I > 2\s(I)'
_cod_data_source_file d5dt00642b3.cif
_cod_data_source_block vpn_co2_2_a
_cod_depositor_comments
;
The following automatic conversions were performed:

data item '_exptl_absorpt_correction_type' value 'Multi-Scan' was
changed to 'multi-scan' in accordance with the
/home/data/users/saulius/crontab/automatic-downloads/rss-feeds/RSC/lib/dictionaries/cif_core.dic
dictionary named 'cif_core.dic' version 2.4.2 last updated on
2011-04-26.

Automatic conversion script
Id: cif_fix_values 8170 2020-07-09 18:12:32Z antanas 

 Adding full bibliography for 7718537--7718543.cif.
;
_cod_original_sg_symbol_H-M 'P 21/c'
_cod_database_code 7718540
_shelx_shelxl_version_number 2019/3
_shelx_space_group_comment
;
The symmetry employed for this shelxl refinement is uniquely defined
by the following loop, which should always be used as a source of
symmetry information in preference to the above space-group names.
They are only intended as comments.
;
_exptl_bruker_absorpt_correction_t_ratio 0.8894
_diffrn_measurement_bruker_total_exposure_time 168400.0
_diffrn_reflns_bruker_av_norm_i 18.551
_diffrn_reflns_bruker_number_gt 9519
_computing_bruker_data_scaling 'SADABS-2016/2 - Bruker AXS area detector scaling and absorption correction'
_geom_details
; All esds (except the esd in the dihedral angle between two l.s. planes)
 are estimated using the full covariance matrix.  The cell esds are taken
 into account individually in the estimation of esds in distances, angles
 and torsion angles; correlations between esds in cell parameters are only
 used when they are defined by crystal symmetry.  An approximate (isotropic)
 treatment of cell esds is used for estimating esds involving l.s. planes.
;

loop_
_space_group_symop_operation_xyz
'x, y, z'
'-x, y+1/2, -z+1/2'
'-x, -y, -z'
'x, -y-1/2, z-1/2'

loop_
_atom_site_label
_atom_site_type_symbol
_atom_site_fract_x
_atom_site_fract_y
_atom_site_fract_z
_atom_site_U_iso_or_equiv
_atom_site_adp_type
_atom_site_occupancy
_atom_site_site_symmetry_order
_atom_site_calc_flag
_atom_site_refinement_flags_posn
_atom_site_refinement_flags_adp
_atom_site_refinement_flags_occupancy
_atom_site_disorder_assembly
_atom_site_disorder_group
O001 O 0.27507(12) 0.4404(2) 0.48935(13) 0.0253(6) Uani 1 1 d . . . . .
O002 O 0.29080(14) 0.5731(3) 0.61897(15) 0.0365(6) Uani 1 1 d . . . . .
N003 N 0.12745(15) 0.3525(3) 0.31873(16) 0.0244(7) Uani 1 1 d . . . . .
N004 N 0.29949(15) 0.6467(3) 0.40193(17) 0.0257(7) Uani 1 1 d . . . . .
N005 N 0.15128(16) 0.5869(3) 0.27569(17) 0.0270(7) Uani 1 1 d . . . . .
C006 C 0.0594(2) 0.4018(4) 0.2555(2) 0.0264(8) Uani 1 1 d . . . . .
H006 H 0.010971 0.346607 0.234205 0.032 Uiso 1 1 calc R U . . .
C007 C 0.11029(18) 0.2271(3) 0.4529(2) 0.0234(8) Uani 1 1 d . . . . .
C008 C 0.10466(18) 0.0918(3) 0.4992(2) 0.0243(8) Uani 1 1 d . . . . .
H008 H 0.091399 0.098188 0.554568 0.029 Uiso 1 1 calc R U . . .
C009 C 0.13947(18) 0.0718(4) 0.3349(2) 0.0247(8) Uani 1 1 d . . . . .
B1 B 0.2738(2) 0.4673(4) 0.3914(2) 0.0225(9) Uani 1 1 d . . . . .
C00A C 0.13360(18) -0.0596(4) 0.3848(2) 0.0261(8) Uani 1 1 d . . . . .
H00A H 0.140748 -0.157730 0.361264 0.031 Uiso 1 1 calc R U . . .
C00B C 0.18313(19) 0.4689(3) 0.3294(2) 0.0232(8) Uani 1 1 d . . . . .
C00C C 0.12844(18) 0.2142(3) 0.3714(2) 0.0228(8) Uani 1 1 d . . . . .
C00D C 0.3831(2) 0.2316(4) 0.2460(2) 0.0286(8) Uani 1 1 d . . . . .
H00D H 0.373074 0.202261 0.184285 0.034 Uiso 1 1 calc R U . . .
C00E C 0.28937(19) 0.5669(4) 0.5402(2) 0.0266(8) Uani 1 1 d . . . . .
C00F C 0.4640(2) 0.2264(4) 0.3968(2) 0.0302(9) Uani 1 1 d . . . . .
H00F H 0.511185 0.194008 0.440938 0.036 Uiso 1 1 calc R U . . .
C00G C 0.33894(18) 0.3671(3) 0.3608(2) 0.0241(8) Uani 1 1 d . . . . .
C00H C 0.30395(19) 0.6965(4) 0.4857(2) 0.0276(8) Uani 1 1 d . . . . .
C00I C 0.4514(2) 0.1792(4) 0.3082(2) 0.0298(9) Uani 1 1 d . . . . .
C00J C 0.11777(18) -0.0515(3) 0.4672(2) 0.0258(8) Uani 1 1 d . . . . .
C00K C 0.4112(2) 0.3188(4) 0.4244(2) 0.0262(8) Uani 1 1 d . . . . .
C00L C 0.32833(19) 0.3252(4) 0.2694(2) 0.0253(8) Uani 1 1 d . . . . .
C00M C 0.0748(2) 0.5438(4) 0.2297(2) 0.0308(9) Uani 1 1 d . . . . .
H00M H 0.038210 0.605275 0.186006 0.037 Uiso 1 1 calc R U . . .
C00N C 0.31198(19) 0.7441(4) 0.3394(2) 0.0325(9) Uani 1 1 d . . . . .
H00N H 0.309295 0.707976 0.280448 0.039 Uiso 1 1 calc R U . . .
C00O C 0.0933(2) 0.3792(3) 0.4890(2) 0.0291(9) Uani 1 1 d . . . . .
H00B H 0.069331 0.448610 0.438357 0.044 Uiso 1 1 calc R U . . .
H00C H 0.142893 0.424038 0.527105 0.044 Uiso 1 1 calc R U . . .
H00E H 0.056500 0.364416 0.525280 0.044 Uiso 1 1 calc R U . . .
C00P C 0.1127(2) -0.1949(4) 0.5199(2) 0.0347(9) Uani 1 1 d . . . . .
H00G H 0.117724 -0.285514 0.484196 0.052 Uiso 1 1 calc R U . . .
H00H H 0.061451 -0.197681 0.532756 0.052 Uiso 1 1 calc R U . . .
H00I H 0.155697 -0.194815 0.577087 0.052 Uiso 1 1 calc R U . . .
C00Q C 0.4359(2) 0.3605(4) 0.5237(2) 0.0342(9) Uani 1 1 d . . . . .
H00J H 0.433397 0.472377 0.530112 0.051 Uiso 1 1 calc R U . . .
H00K H 0.490341 0.325151 0.552134 0.051 Uiso 1 1 calc R U . . .
H00L H 0.400069 0.311113 0.553286 0.051 Uiso 1 1 calc R U . . .
C00R C 0.1521(2) 0.0555(4) 0.2427(2) 0.0356(9) Uani 1 1 d . . . . .
H00O H 0.109221 0.108258 0.197345 0.053 Uiso 1 1 calc R U . . .
H00P H 0.152095 -0.053706 0.227060 0.053 Uiso 1 1 calc R U . . .
H00Q H 0.203143 0.101518 0.243756 0.053 Uiso 1 1 calc R U . . .
C00S C 0.2596(2) 0.3793(4) 0.1905(2) 0.0340(9) Uani 1 1 d . . . . .
H00R H 0.209549 0.341555 0.198353 0.051 Uiso 1 1 calc R U . . .
H00S H 0.265921 0.339287 0.133673 0.051 Uiso 1 1 calc R U . . .
H00T H 0.258806 0.491981 0.188719 0.051 Uiso 1 1 calc R U . . .
C00T C 0.31955(19) 0.8472(4) 0.5103(3) 0.0348(9) Uani 1 1 d . . . . .
H00U H 0.321863 0.881388 0.569569 0.042 Uiso 1 1 calc R U . . .
C00U C 0.3285(2) 0.8952(4) 0.3614(3) 0.0423(10) Uani 1 1 d . . . . .
H00V H 0.337803 0.963971 0.317762 0.051 Uiso 1 1 calc R U . . .
C00V C 0.3318(2) 0.9482(4) 0.4464(3) 0.0413(10) Uani 1 1 d . . . . .
H00W H 0.342530 1.053602 0.461155 0.050 Uiso 1 1 calc R U . . .
C00W C 0.5086(2) 0.0748(4) 0.2805(3) 0.0487(11) Uani 1 1 d . . . . .
H00X H 0.533343 0.004482 0.330431 0.073 Uiso 1 1 calc R U . . .
H00Y H 0.549753 0.136855 0.266072 0.073 Uiso 1 1 calc R U . . .
H00Z H 0.479891 0.015301 0.227008 0.073 Uiso 1 1 calc R U . . .

loop_
_atom_site_aniso_label
_atom_site_aniso_U_11
_atom_site_aniso_U_22
_atom_site_aniso_U_33
_atom_site_aniso_U_23
_atom_site_aniso_U_13
_atom_site_aniso_U_12
O001 0.0253(13) 0.0251(13) 0.0253(13) 0.0018(10) 0.0070(10) -0.0013(10)
O002 0.0406(16) 0.0426(15) 0.0257(14) -0.0020(11) 0.0086(12) 0.0082(12)
N003 0.0244(17) 0.0242(15) 0.0231(15) 0.0014(12) 0.0045(13) 0.0014(13)
N004 0.0235(17) 0.0237(15) 0.0294(17) 0.0060(13) 0.0070(13) -0.0001(12)
N005 0.0256(18) 0.0281(16) 0.0270(16) 0.0035(13) 0.0072(13) 0.0039(13)
C006 0.021(2) 0.032(2) 0.0226(18) 0.0007(15) 0.0015(16) 0.0032(16)
C007 0.023(2) 0.0219(19) 0.0249(19) -0.0025(14) 0.0063(15) -0.0026(15)
C008 0.023(2) 0.0228(19) 0.0289(19) -0.0018(15) 0.0106(16) -0.0029(15)
C009 0.0190(19) 0.028(2) 0.0257(19) -0.0052(15) 0.0043(15) 0.0003(15)
B1 0.029(2) 0.019(2) 0.021(2) 0.0050(16) 0.0115(18) -0.0008(17)
C00A 0.022(2) 0.0182(18) 0.036(2) -0.0032(15) 0.0047(16) -0.0017(14)
C00B 0.029(2) 0.0204(18) 0.0232(18) -0.0026(14) 0.0118(16) -0.0007(16)
C00C 0.0203(19) 0.0215(18) 0.0240(19) 0.0031(14) 0.0022(15) 0.0004(14)
C00D 0.038(2) 0.029(2) 0.0216(18) -0.0033(15) 0.0132(17) -0.0089(18)
C00E 0.022(2) 0.029(2) 0.029(2) -0.0029(17) 0.0082(16) 0.0032(16)
C00F 0.027(2) 0.032(2) 0.029(2) 0.0008(16) 0.0035(16) 0.0007(16)
C00G 0.019(2) 0.0250(18) 0.0276(19) 0.0034(15) 0.0062(15) 0.0003(15)
C00H 0.023(2) 0.025(2) 0.031(2) -0.0018(16) 0.0011(16) 0.0020(15)
C00I 0.028(2) 0.027(2) 0.035(2) 0.0015(16) 0.0108(18) 0.0016(16)
C00J 0.020(2) 0.024(2) 0.030(2) 0.0028(15) 0.0020(15) -0.0025(15)
C00K 0.030(2) 0.0249(19) 0.0271(19) 0.0009(15) 0.0141(17) -0.0029(16)
C00L 0.028(2) 0.0228(18) 0.0246(19) -0.0003(14) 0.0077(16) -0.0046(16)
C00M 0.028(2) 0.032(2) 0.030(2) 0.0048(16) 0.0052(17) 0.0089(17)
C00N 0.023(2) 0.037(2) 0.038(2) 0.0120(17) 0.0086(17) 0.0008(17)
C00O 0.028(2) 0.029(2) 0.033(2) -0.0028(15) 0.0146(17) -0.0036(16)
C00P 0.035(2) 0.0246(19) 0.045(2) 0.0042(16) 0.0126(18) -0.0028(17)
C00Q 0.030(2) 0.040(2) 0.029(2) 0.0015(16) 0.0050(17) 0.0068(17)
C00R 0.040(2) 0.035(2) 0.032(2) -0.0058(16) 0.0115(18) 0.0077(17)
C00S 0.036(2) 0.040(2) 0.027(2) 0.0015(16) 0.0091(17) 0.0007(17)
C00T 0.018(2) 0.034(2) 0.047(2) -0.0043(18) 0.0007(17) 0.0010(16)
C00U 0.032(2) 0.032(2) 0.061(3) 0.016(2) 0.011(2) -0.0034(18)
C00V 0.025(2) 0.025(2) 0.068(3) 0.001(2) 0.005(2) -0.0008(17)
C00W 0.046(3) 0.058(3) 0.043(2) -0.010(2) 0.016(2) 0.014(2)

loop_
_atom_type_symbol
_atom_type_description
_atom_type_scat_dispersion_real
_atom_type_scat_dispersion_imag
_atom_type_scat_source
C C 0.0033 0.0016 'International Tables Vol C Tables 4.2.6.8 and 6.1.1.4'
H H 0.0000 0.0000 'International Tables Vol C Tables 4.2.6.8 and 6.1.1.4'
B B 0.0013 0.0007 'International Tables Vol C Tables 4.2.6.8 and 6.1.1.4'
N N 0.0061 0.0033 'International Tables Vol C Tables 4.2.6.8 and 6.1.1.4'
O O 0.0106 0.0060 'International Tables Vol C Tables 4.2.6.8 and 6.1.1.4'

loop_
_geom_angle_atom_site_label_1
_geom_angle_atom_site_label_2
_geom_angle_atom_site_label_3
_geom_angle
_geom_angle_site_symmetry_1
_geom_angle_site_symmetry_3
_geom_angle_publ_flag
C00E O001 B1 113.8(2) . . ?
C006 N003 C00B 107.3(2) . . ?
C006 N003 C00C 121.4(3) . . ?
C00B N003 C00C 130.4(3) . . ?
C00H N004 C00N 120.6(3) . . ?
C00H N004 B1 110.1(2) . . ?
C00N N004 B1 129.2(3) . . ?
C00B N005 C00M 106.3(3) . . ?
C00M C006 N003 106.6(3) . . ?
C00C C007 C008 117.7(3) . . ?
C00C C007 C00O 122.1(3) . . ?
C008 C007 C00O 120.2(3) . . ?
C00J C008 C007 122.2(3) . . ?
C00C C009 C00A 117.4(3) . . ?
C00C C009 C00R 122.6(3) . . ?
C00A C009 C00R 119.8(3) . . ?
O001 B1 C00B 108.4(2) . . ?
O001 B1 C00G 113.7(2) . . ?
C00B B1 C00G 119.9(3) . . ?
O001 B1 N004 97.3(2) . . ?
C00B B1 N004 104.6(2) . . ?
C00G B1 N004 110.3(3) . . ?
C00J C00A C009 122.2(3) . . ?
N005 C00B N003 109.4(3) . . ?
N005 C00B B1 122.8(3) . . ?
N003 C00B B1 127.7(3) . . ?
C007 C00C C009 122.1(3) . . ?
C007 C00C N003 118.2(3) . . ?
C009 C00C N003 119.3(3) . . ?
C00I C00D C00L 122.9(3) . . ?
O002 C00E O001 125.0(3) . . ?
O002 C00E C00H 125.7(3) . . ?
O001 C00E C00H 109.2(3) . . ?
C00I C00F C00K 123.2(3) . . ?
C00L C00G C00K 116.2(3) . . ?
C00L C00G B1 122.1(3) . . ?
C00K C00G B1 121.7(3) . . ?
N004 C00H C00T 121.8(3) . . ?
N004 C00H C00E 109.4(3) . . ?
C00T C00H C00E 128.9(3) . . ?
C00D C00I C00F 116.5(3) . . ?
C00D C00I C00W 121.4(3) . . ?
C00F C00I C00W 122.1(3) . . ?
C00A C00J C008 118.3(3) . . ?
C00A C00J C00P 121.0(3) . . ?
C008 C00J C00P 120.7(3) . . ?
C00F C00K C00G 120.3(3) . . ?
C00F C00K C00Q 115.5(3) . . ?
C00G C00K C00Q 124.2(3) . . ?
C00D C00L C00G 120.7(3) . . ?
C00D C00L C00S 115.2(3) . . ?
C00G C00L C00S 124.1(3) . . ?
C006 C00M N005 110.4(3) . . ?
N004 C00N C00U 119.5(3) . . ?
C00H C00T C00V 118.0(3) . . ?
C00N C00U C00V 120.4(3) . . ?
C00U C00V C00T 119.7(3) . . ?

loop_
_geom_bond_atom_site_label_1
_geom_bond_atom_site_label_2
_geom_bond_distance
_geom_bond_site_symmetry_2
_geom_bond_publ_flag
O001 C00E 1.331(4) . ?
O001 B1 1.522(4) . ?
O002 C00E 1.208(4) . ?
N003 C006 1.373(4) . ?
N003 C00B 1.385(4) . ?
N003 C00C 1.448(4) . ?
N004 C00H 1.342(4) . ?
N004 C00N 1.349(4) . ?
N004 B1 1.619(4) . ?
N005 C00B 1.335(4) . ?
N005 C00M 1.378(4) . ?
C006 C00M 1.349(4) . ?
C007 C00C 1.390(4) . ?
C007 C008 1.394(4) . ?
C007 C00O 1.499(4) . ?
C008 C00J 1.384(4) . ?
C009 C00C 1.397(4) . ?
C009 C00A 1.399(4) . ?
C009 C00R 1.508(4) . ?
B1 C00B 1.604(5) . ?
B1 C00G 1.618(5) . ?
C00A C00J 1.380(4) . ?
C00D C00I 1.379(4) . ?
C00D C00L 1.389(4) . ?
C00E C00H 1.474(4) . ?
C00F C00I 1.379(4) . ?
C00F C00K 1.387(4) . ?
C00G C00L 1.414(4) . ?
C00G C00K 1.424(4) . ?
C00H C00T 1.370(4) . ?
C00I C00W 1.508(5) . ?
C00J C00P 1.504(4) . ?
C00K C00Q 1.509(4) . ?
C00L C00S 1.519(4) . ?
C00N C00U 1.367(5) . ?
C00T C00V 1.384(5) . ?
C00U C00V 1.374(5) . ?

loop_
_bruker_diffrn_runs_axis
_bruker_diffrn_runs_distance
_bruker_diffrn_runs_theta
_bruker_diffrn_runs_omega
_bruker_diffrn_runs_phi
_bruker_diffrn_runs_chi
_bruker_diffrn_runs_width
_bruker_diffrn_runs_images
_bruker_diffrn_runs_time
_bruker_diffrn_runs_wavelength
_bruker_diffrn_runs_voltage
_bruker_diffrn_runs_current
_bruker_diffrn_runs_temperature
Phi 51.879999999999995 5.0 0.0 0.0 54.7626 1.0 180 500.0 0.71076 50.0 20.0 100.14999999999998
Phi 51.879999999999995 0.0 0.0 0.0 54.7626 1.0 180 30.0 0.71076 50.0 20.0 100.14999999999998
Omega 51.879999999999995 1.7465 -176.507 72.0 54.74 1.5 120 500.0 0.71076 50.0 20.0 100.14999999999998
Omega 51.879999999999995 1.7465 -176.507 144.0 54.74 1.5 120 500.0 0.71076 50.0 20.0 100.14999999999998
Omega 51.879999999999995 1.7465 -176.507 0.0 54.74 1.5 120 500.0 0.71076 50.0 20.0 100.14999999999998
Phi 51.879999999999995 1.7465 -177.507 0.0 54.7626 1.5 240 500.0 0.71076 50.0 20.0 100.14999999999998
